data_2202246
loop_
_publ_author_name
'Chee, Chin Fei'
'Lo, Kong Mun'
'Ng, Seik Weng'

_publ_section_title
;
 \m-Succinato-bis(aquatriphenyltin)bis(<i>o</i>-phenanthroline)
;
_journal_issue 1
_journal_name_full 'Acta Crystallographica Section E'
_journal_page_first m36
_journal_page_last m37
_journal_paper_doi 10.1107/S1600536802022213
_journal_volume 59
_journal_year 2003
_chemical_formula_iupac '[Sn2 (C6 H5)6 (H2 O)2], 2C12 H8 N2'
_chemical_formula_moiety 'C40 H38 O6 Sn2, 2C12 H8 N2'
_chemical_formula_sum 'C64 H54 N4 O6 Sn2'
_chemical_formula_weight 1212.49
_chemical_name_systematic
;
\m-Succinato-bis(aquatriphenyltin) bis(o-phenanthroline)
;
_space_group_IT_number 14
_symmetry_cell_setting monoclinic
_symmetry_space_group_name_Hall '-P 2ybc'
_symmetry_space_group_name_H-M 'P 1 21/c 1'
_atom_sites_solution_hydrogens geom
_atom_sites_solution_primary direct
_atom_sites_solution_secondary difmap
_audit_creation_method SHELXL-97
_cell_angle_alpha 90.00
_cell_angle_beta 101.0140(10)
_cell_angle_gamma 90.00
_cell_formula_units_Z 2
_cell_length_a 13.5958(8)
_cell_length_b 13.6077(8)
_cell_length_c 14.4444(9)
_cell_measurement_reflns_used 7254
_cell_measurement_temperature 168(2)
_cell_measurement_theta_max 26.4
_cell_measurement_theta_min 2.1
_cell_volume 2623.1(3)
_computing_cell_refinement 'SAINT (Bruker, 1997)'
_computing_data_collection 'SMART (Bruker, 1997)'
_computing_data_reduction SAINT
_computing_molecular_graphics 'ORTEPII (Johnson, 1976)'
_computing_publication_material SHELXL97
_computing_structure_refinement 'SHELXL97 (Sheldrick, 1997)'
_computing_structure_solution 'SHELXS97 (Sheldrick, 1997)'
_diffrn_ambient_temperature 168(2)
_diffrn_measured_fraction_theta_full 0.99
_diffrn_measured_fraction_theta_max 0.99
_diffrn_measurement_device_type 'Bruker CCD area-detector'
_diffrn_measurement_method \w
_diffrn_radiation_monochromator graphite
_diffrn_radiation_source 'fine-focus sealed tube'
_diffrn_radiation_type MoK\a
_diffrn_radiation_wavelength 0.71073
_diffrn_reflns_av_R_equivalents 0.026
_diffrn_reflns_av_sigmaI/netI 0.019
_diffrn_reflns_limit_h_max 16
_diffrn_reflns_limit_h_min -16
_diffrn_reflns_limit_k_max 16
_diffrn_reflns_limit_k_min -16
_diffrn_reflns_limit_l_max 17
_diffrn_reflns_limit_l_min -15
_diffrn_reflns_number 33422
_diffrn_reflns_theta_full 26.4
_diffrn_reflns_theta_max 26.4
_diffrn_reflns_theta_min 2.1
_diffrn_standards_decay_% 0
_diffrn_standards_interval_count 0
_diffrn_standards_interval_time 0
_diffrn_standards_number 0
_exptl_absorpt_coefficient_mu 1.01
_exptl_absorpt_correction_T_max 0.823
_exptl_absorpt_correction_T_min 0.632
_exptl_absorpt_correction_type empirical
_exptl_absorpt_process_details '(SADABS; Sheldrick, 1996)'
_exptl_crystal_colour Colorless
_exptl_crystal_density_diffrn 1.535
_exptl_crystal_density_method 'not measured'
_exptl_crystal_description Block
_exptl_crystal_F_000 1228
_exptl_crystal_size_max 0.50
_exptl_crystal_size_mid 0.45
_exptl_crystal_size_min 0.20
_refine_diff_density_max 0.27
_refine_diff_density_min -0.44
_refine_ls_extinction_method none
_refine_ls_goodness_of_fit_ref 1.022
_refine_ls_hydrogen_treatment mixed
_refine_ls_matrix_type full
_refine_ls_number_parameters 351
_refine_ls_number_reflns 5303
_refine_ls_number_restraints 2
_refine_ls_restrained_S_all 1.022
_refine_ls_R_factor_all 0.022
_refine_ls_R_factor_gt 0.017
_refine_ls_shift/su_max 0.001
_refine_ls_shift/su_mean <0.001
_refine_ls_structure_factor_coef Fsqd
_refine_ls_weighting_details 'calc w = 1/[\s^2^(Fo^2^)+(0.0316P)^2^] where P = (Fo^2^+2Fc^2^)/3'
_refine_ls_weighting_scheme calc
_refine_ls_wR_factor_gt 0.047
_refine_ls_wR_factor_ref 0.048
_reflns_number_gt 4570
_reflns_number_total 5303
_reflns_threshold_expression I>2\s(I)
_cod_data_source_file ya6143.cif
_cod_data_source_block I
_cod_depositor_comments
;
The following automatic conversions were performed:
'_symmetry_cell_setting' value 'Monoclinic' changed to 'monoclinic'
according to '/home/saulius/struct/CIF-dictionaries/cif_core.dic'
dictionary named 'cif_core.dic' version 2.4.1 from 2010-06-29.

Automatic conversion script
Id: cif_fix_enum 1527 2010-12-29 10:47:43Z saulius 

The following automatic conversions were performed:

'_symmetry_cell_setting' value 'Monoclinic' changed to 'monoclinic'
according to /home/saulius/struct/CIF-dictionaries/cif_core.dic
dictionary named 'cif_core.dic' version 2.4.1 from
2010-06-29.

'_exptl_absorpt_correction_type' value 'Empirical'
changed to 'empirical' according to
/home/saulius/struct/CIF-dictionaries/cif_core.dic dictionary named
'cif_core.dic' version 2.4.1 from 2010-06-29.

Automatic conversion script
Id: cif_fix_values 1715 2011-07-08 13:25:40Z adriana 
;
_cod_original_sg_symbol_H-M 'P 21/c'
_cod_database_code 2202246
_cod_database_fobs_code 2202246

loop_
_symmetry_equiv_pos_as_xyz
'x, y, z'
'-x, y+1/2, -z+1/2'
'-x, -y, -z'
'x, -y-1/2, z-1/2'

loop_
_atom_site_label
_atom_site_fract_x
_atom_site_fract_y
_atom_site_fract_z
_atom_site_U_iso_or_equiv
_atom_site_adp_type
_atom_site_calc_flag
_atom_site_refinement_flags
_atom_site_occupancy
_atom_site_disorder_assembly
_atom_site_disorder_group
_atom_site_type_symbol
Sn1 0.628173(8) 0.299052(8) 0.780640(7) 0.01809(4) Uani d . 1 . . Sn
O1 0.53090(10) 0.38590(10) 0.68180(10) 0.0231(2) Uani d . 1 . . O
O2 0.64310(10) 0.39860(10) 0.58780(10) 0.0280(3) Uani d . 1 . . O
O1w 0.72560(10) 0.19500(10) 0.92050(10) 0.0263(3) Uani d D 1 . . O
N1 0.92580(10) 0.12700(10) 0.91200(10) 0.0215(3) Uani d . 1 . . N
N2 0.96250(10) 0.19660(10) 1.09400(10) 0.0258(3) Uani d . 1 . . N
C1 0.51170(10) 0.27600(10) 0.85760(10) 0.0193(3) Uani d . 1 . . C
C2 0.42550(10) 0.22410(10) 0.81890(10) 0.0251(4) Uani d . 1 . . C
C3 0.34790(10) 0.21150(10) 0.86810(10) 0.0306(4) Uani d . 1 . . C
C4 0.35500(10) 0.25340(10) 0.95620(10) 0.0324(4) Uani d . 1 . . C
C5 0.4400(2) 0.30540(10) 0.99580(10) 0.0334(4) Uani d . 1 . . C
C6 0.51820(10) 0.31630(10) 0.94750(10) 0.0265(4) Uani d . 1 . . C
C7 0.66530(10) 0.17870(10) 0.70060(10) 0.0197(3) Uani d . 1 . . C
C8 0.73190(10) 0.18940(10) 0.63900(10) 0.0240(4) Uani d . 1 . . C
C9 0.76180(10) 0.10830(10) 0.59290(10) 0.0310(4) Uani d . 1 . . C
C10 0.7238(2) 0.01650(10) 0.60610(10) 0.0351(5) Uani d . 1 . . C
C11 0.65620(10) 0.00450(10) 0.66590(10) 0.0316(4) Uani d . 1 . . C
C12 0.62840(10) 0.08490(10) 0.71420(10) 0.0251(4) Uani d . 1 . . C
C13 0.73510(10) 0.41020(10) 0.83050(10) 0.0206(3) Uani d . 1 . . C
C14 0.83660(10) 0.38990(10) 0.86490(10) 0.0241(4) Uani d . 1 . . C
C15 0.90270(10) 0.46520(10) 0.89810(10) 0.0302(4) Uani d . 1 . . C
C16 0.8700(2) 0.56140(10) 0.89820(10) 0.0339(4) Uani d . 1 . . C
C17 0.7696(2) 0.58270(10) 0.86390(10) 0.0328(4) Uani d . 1 . . C
C18 0.70310(10) 0.50790(10) 0.83090(10) 0.0276(4) Uani d . 1 . . C
C19 0.56070(10) 0.41790(10) 0.60650(10) 0.0205(3) Uani d . 1 . . C
C20 0.48420(10) 0.48160(10) 0.54430(10) 0.0227(4) Uani d . 1 . . C
C21 0.90970(10) 0.08910(10) 0.82640(10) 0.0244(4) Uani d . 1 . . C
C22 0.98270(10) 0.04260(10) 0.78590(10) 0.0260(4) Uani d . 1 . . C
C23 1.07750(10) 0.03240(10) 0.83770(10) 0.0253(4) Uani d . 1 . . C
C24 1.09820(10) 0.06900(10) 0.93050(10) 0.0211(3) Uani d . 1 . . C
C25 1.19470(10) 0.05700(10) 0.98990(10) 0.0253(4) Uani d . 1 . . C
C26 1.21310(10) 0.09100(10) 1.07900(10) 0.0260(4) Uani d . 1 . . C
C27 1.13580(10) 0.13990(10) 1.11680(10) 0.0235(4) Uani d . 1 . . C
C28 1.15120(10) 0.17210(10) 1.21080(10) 0.0290(4) Uani d . 1 . . C
C29 1.0740(2) 0.21410(10) 1.24420(10) 0.0328(4) Uani d . 1 . . C
C30 0.98140(10) 0.22480(10) 1.18310(10) 0.0309(4) Uani d . 1 . . C
C31 1.03940(10) 0.15340(10) 1.06100(10) 0.0206(3) Uani d . 1 . . C
C32 1.02020(10) 0.11690(10) 0.96470(10) 0.0195(3) Uani d . 1 . . C
H1w1 0.7860(10) 0.179(2) 0.931(2) 0.041(6) Uiso d D 1 . . H
H1w2 0.699(2) 0.170(2) 0.9630(10) 0.054(7) Uiso d D 1 . . H
H2 0.4196 0.1967 0.7576 0.030 Uiso calc R 1 . . H
H3 0.2903 0.1744 0.8412 0.037 Uiso calc R 1 . . H
H4 0.3016 0.2464 0.9895 0.039 Uiso calc R 1 . . H
H5 0.4448 0.3338 1.0566 0.040 Uiso calc R 1 . . H
H6 0.5766 0.3516 0.9757 0.032 Uiso calc R 1 . . H
H8 0.7571 0.2527 0.6285 0.029 Uiso calc R 1 . . H
H9 0.8084 0.1161 0.5521 0.037 Uiso calc R 1 . . H
H10 0.7440 -0.0387 0.5741 0.042 Uiso calc R 1 . . H
H11 0.6289 -0.0586 0.6737 0.038 Uiso calc R 1 . . H
H12 0.5839 0.0761 0.7568 0.030 Uiso calc R 1 . . H
H14 0.8603 0.3242 0.8654 0.029 Uiso calc R 1 . . H
H15 0.9714 0.4504 0.9210 0.036 Uiso calc R 1 . . H
H16 0.9157 0.6125 0.9215 0.041 Uiso calc R 1 . . H
H17 0.7467 0.6486 0.8632 0.039 Uiso calc R 1 . . H
H18 0.6346 0.5232 0.8081 0.033 Uiso calc R 1 . . H
H20a 0.4213 0.4436 0.5261 0.027 Uiso calc R 1 . . H
H20b 0.4693 0.5390 0.5815 0.027 Uiso calc R 1 . . H
H21 0.8439 0.0937 0.7898 0.029 Uiso calc R 1 . . H
H22 0.9667 0.0183 0.7231 0.031 Uiso calc R 1 . . H
H23 1.1284 0.0012 0.8114 0.030 Uiso calc R 1 . . H
H25 1.2465 0.0246 0.9660 0.030 Uiso calc R 1 . . H
H26 1.2776 0.0826 1.1172 0.031 Uiso calc R 1 . . H
H28 1.2149 0.1645 1.2508 0.035 Uiso calc R 1 . . H
H29 1.0828 0.2358 1.3078 0.039 Uiso calc R 1 . . H
H30 0.9284 0.2545 1.2074 0.037 Uiso calc R 1 . . H

loop_
_atom_site_aniso_label
_atom_site_aniso_U_11
_atom_site_aniso_U_22
_atom_site_aniso_U_33
_atom_site_aniso_U_12
_atom_site_aniso_U_13
_atom_site_aniso_U_23
Sn1 0.01672(6) 0.01943(6) 0.01804(7) -0.00052(4) 0.00312(4) 0.00068(4)
O1 0.0240(10) 0.0280(10) 0.0180(10) 0.0010(10) 0.0040(10) 0.0070(10)
O2 0.0200(10) 0.0340(10) 0.0310(10) 0.0040(10) 0.0060(10) 0.0110(10)
O1w 0.0220(10) 0.0340(10) 0.0230(10) 0.0070(10) 0.0030(10) 0.0060(10)
N1 0.0200(10) 0.0210(10) 0.0230(10) 0.0010(10) 0.0040(10) 0.0040(10)
N2 0.0250(10) 0.0230(10) 0.0300(10) 0.0040(10) 0.0050(10) -0.0030(10)
C1 0.0180(10) 0.0200(10) 0.0210(10) 0.0050(10) 0.0030(10) 0.0070(10)
C2 0.0260(10) 0.0240(10) 0.0250(10) -0.0010(10) 0.0030(10) 0.0010(10)
C3 0.0200(10) 0.0300(10) 0.0420(10) -0.0030(10) 0.0050(10) 0.0070(10)
C4 0.0290(10) 0.0360(10) 0.0360(10) 0.0020(10) 0.0150(10) 0.0110(10)
C5 0.0350(10) 0.0450(10) 0.0220(10) 0.0030(10) 0.0090(10) 0.0010(10)
C6 0.0210(10) 0.0340(10) 0.0220(10) -0.0010(10) 0.0000(10) 0.0020(10)
C7 0.0190(10) 0.0220(10) 0.0160(10) 0.0020(10) -0.0020(10) 0.0010(10)
C8 0.0240(10) 0.0290(10) 0.0180(10) 0.0040(10) 0.0010(10) 0.0050(10)
C9 0.0310(10) 0.0440(10) 0.0180(10) 0.0110(10) 0.0040(10) 0.0010(10)
C10 0.0400(10) 0.0350(10) 0.0260(10) 0.0120(10) -0.0030(10) -0.0110(10)
C11 0.0340(10) 0.0230(10) 0.0340(10) 0.0010(10) -0.0040(10) -0.0040(10)
C12 0.0210(10) 0.0280(10) 0.0260(10) -0.0020(10) 0.0010(10) 0.0010(10)
C13 0.0220(10) 0.0250(10) 0.0160(10) -0.0030(10) 0.0040(10) 0.0010(10)
C14 0.0240(10) 0.0290(10) 0.0200(10) -0.0010(10) 0.0040(10) 0.0030(10)
C15 0.0230(10) 0.0450(10) 0.0220(10) -0.0090(10) 0.0010(10) 0.0040(10)
C16 0.0390(10) 0.0370(10) 0.0240(10) -0.0180(10) 0.0030(10) -0.0020(10)
C17 0.0440(10) 0.0230(10) 0.0310(10) -0.0050(10) 0.0060(10) 0.0000(10)
C18 0.0270(10) 0.0270(10) 0.0270(10) 0.0010(10) 0.0030(10) 0.0010(10)
C19 0.0210(10) 0.0190(10) 0.0200(10) -0.0040(10) 0.0010(10) 0.0010(10)
C20 0.0190(10) 0.0270(10) 0.0220(10) 0.0030(10) 0.0030(10) 0.0050(10)
C21 0.0240(10) 0.0240(10) 0.0240(10) -0.0010(10) 0.0020(10) 0.0050(10)
C22 0.0320(10) 0.0250(10) 0.0210(10) -0.0020(10) 0.0080(10) 0.0010(10)
C23 0.0270(10) 0.0220(10) 0.0310(10) 0.0020(10) 0.0140(10) 0.0040(10)
C24 0.0220(10) 0.0160(10) 0.0270(10) 0.0000(10) 0.0090(10) 0.0050(10)
C25 0.0190(10) 0.0240(10) 0.0360(10) 0.0020(10) 0.0100(10) 0.0070(10)
C26 0.0170(10) 0.0250(10) 0.0350(10) 0.0010(10) 0.0030(10) 0.0070(10)
C27 0.0220(10) 0.0190(10) 0.0290(10) -0.0030(10) 0.0030(10) 0.0040(10)
C28 0.0280(10) 0.0240(10) 0.0310(10) -0.0020(10) -0.0030(10) 0.0000(10)
C29 0.0430(10) 0.0250(10) 0.0290(10) 0.0000(10) 0.0030(10) -0.0060(10)
C30 0.0320(10) 0.0270(10) 0.0340(10) 0.0040(10) 0.0090(10) -0.0070(10)
C31 0.0210(10) 0.0150(10) 0.0260(10) 0.0000(10) 0.0060(10) 0.0030(10)
C32 0.0200(10) 0.0160(10) 0.0240(10) -0.0010(10) 0.0060(10) 0.0050(10)

loop_
_atom_type_symbol
_atom_type_description
_atom_type_scat_dispersion_real
_atom_type_scat_dispersion_imag
_atom_type_scat_source
C C 0.0033 0.0016 'International Tables Vol C Tables 4.2.6.8 and 6.1.1.4'
H H 0.0000 0.0000 'International Tables Vol C Tables 4.2.6.8 and 6.1.1.4'
N N 0.0061 0.0033 'International Tables Vol C Tables 4.2.6.8 and 6.1.1.4'
O O 0.0106 0.0060 'International Tables Vol C Tables 4.2.6.8 and 6.1.1.4'
Sn Sn -0.6537 1.4246 'International Tables Vol C Tables 4.2.6.8 and 6.1.1.4'

loop_
_geom_angle_atom_site_label_1
_geom_angle_atom_site_label_2
_geom_angle_atom_site_label_3
_geom_angle_site_symmetry_1
_geom_angle
_geom_angle_publ_flag
C1 Sn1 C7 . 116.70(10) yes
C1 Sn1 C13 . 117.30(10) yes
C1 Sn1 O1 . 90.20(10) yes
C1 Sn1 O1w . 80.40(10) yes
C7 Sn1 C13 . 121.00(10) yes
C7 Sn1 O1 . 104.30(10) yes
C7 Sn1 O1w . 82.20(10) yes
C13 Sn1 O1 . 97.50(10) yes
C13 Sn1 O1w . 84.90(10) yes
O1 Sn1 O1w . 170.30(10) yes
C19 O1 Sn1 . 119.70(10) no
C21 N1 C32 . 116.90(10) no
C30 N2 C31 . 116.6(2) no
C2 C1 C6 . 118.1(2) no
C2 C1 Sn1 . 121.30(10) no
C6 C1 Sn1 . 120.50(10) no
C1 C2 C3 . 121.4(2) no
C4 C3 C2 . 119.5(2) no
C3 C4 C5 . 120.0(2) no
C4 C5 C6 . 120.4(2) no
C5 C6 C1 . 120.5(2) no
C8 C7 C12 . 118.7(2) no
C8 C7 Sn1 . 121.20(10) no
C12 C7 Sn1 . 120.00(10) no
C9 C8 C7 . 120.5(2) no
C10 C9 C8 . 120.1(2) no
C9 C10 C11 . 120.3(2) no
C10 C11 C12 . 119.8(2) no
C11 C12 C7 . 120.6(2) no
C18 C13 C14 . 118.1(2) no
C18 C13 Sn1 . 119.00(10) no
C14 C13 Sn1 . 122.90(10) no
C15 C14 C13 . 120.4(2) no
C16 C15 C14 . 120.8(2) no
C15 C16 C17 . 119.4(2) no
C18 C17 C16 . 120.1(2) no
C17 C18 C13 . 121.2(2) no
O2 C19 O1 . 123.6(2) no
O2 C19 C20 . 122.90(10) no
O1 C19 C20 . 113.50(10) no
C20 C20 C19 3_666 114.7(2) no
N1 C21 C22 . 124.5(2) no
C23 C22 C21 . 119.2(2) no
C22 C23 C24 . 118.8(2) no
C23 C24 C32 . 118.0(2) no
C23 C24 C25 . 121.6(2) no
C32 C24 C25 . 120.4(2) no
C26 C25 C24 . 121.0(2) no
C25 C26 C27 . 120.5(2) no
C28 C27 C31 . 117.5(2) no
C28 C27 C26 . 121.8(2) no
C31 C27 C26 . 120.6(2) no
C29 C28 C27 . 119.4(2) no
C28 C29 C30 . 118.8(2) no
N2 C30 C29 . 124.6(2) no
N2 C31 C27 . 123.1(2) no
N2 C31 C32 . 118.20(10) no
C27 C31 C32 . 118.7(2) no
N1 C32 C24 . 122.6(2) no
N1 C32 C31 . 118.50(10) no
C24 C32 C31 . 118.90(10) no
Sn1 O1w H1w1 . 128(2) no
Sn1 O1w H1w2 . 123(2) no
H1w1 O1w H1w2 . 108(2) no
C1 C2 H2 . 119.3 no
C3 C2 H2 . 119.3 no
C4 C3 H3 . 120.2 no
C2 C3 H3 . 120.2 no
C3 C4 H4 . 120.0 no
C5 C4 H4 . 120.0 no
C4 C5 H5 . 119.8 no
C6 C5 H5 . 119.8 no
C5 C6 H6 . 119.8 no
C1 C6 H6 . 119.8 no
C9 C8 H8 . 119.7 no
C7 C8 H8 . 119.7 no
C10 C9 H9 . 119.9 no
C8 C9 H9 . 119.9 no
C9 C10 H10 . 119.9 no
C11 C10 H10 . 119.9 no
C10 C11 H11 . 120.1 no
C12 C11 H11 . 120.1 no
C11 C12 H12 . 119.7 no
C7 C12 H12 . 119.7 no
C15 C14 H14 . 119.8 no
C13 C14 H14 . 119.8 no
C16 C15 H15 . 119.6 no
C14 C15 H15 . 119.6 no
C15 C16 H16 . 120.3 no
C17 C16 H16 . 120.3 no
C18 C17 H17 . 119.9 no
C16 C17 H17 . 119.9 no
C17 C18 H18 . 119.4 no
C13 C18 H18 . 119.4 no
C20 C20 H20a 3_666 108.6 no
C19 C20 H20a . 108.6 no
C20 C20 H20b 3_666 108.6 no
C19 C20 H20b . 108.6 no
H20a C20 H20b . 107.6 no
N1 C21 H21 . 117.8 no
C22 C21 H21 . 117.8 no
C23 C22 H22 . 120.4 no
C21 C22 H22 . 120.4 no
C22 C23 H23 . 120.6 no
C24 C23 H23 . 120.6 no
C26 C25 H25 . 119.5 no
C24 C25 H25 . 119.5 no
C25 C26 H26 . 119.7 no
C27 C26 H26 . 119.7 no
C29 C28 H28 . 120.3 no
C27 C28 H28 . 120.3 no
C28 C29 H29 . 120.6 no
C30 C29 H29 . 120.6 no
N2 C30 H30 . 117.7 no
C29 C30 H30 . 117.7 no

loop_
_geom_bond_atom_site_label_1
_geom_bond_atom_site_label_2
_geom_bond_site_symmetry_2
_geom_bond_distance
_geom_bond_publ_flag
Sn1 O1 . 2.1130(10) yes
Sn1 O1w . 2.6120(10) yes
Sn1 C1 . 2.124(2) yes
Sn1 C7 . 2.121(2) yes
Sn1 C13 . 2.125(2) yes
O1 C19 . 1.305(2) no
O2 C19 . 1.230(2) no
N1 C21 . 1.320(2) no
N1 C32 . 1.369(2) no
N2 C30 . 1.320(2) no
N2 C31 . 1.363(2) no
C1 C2 . 1.390(2) no
C1 C6 . 1.397(2) no
C2 C3 . 1.391(2) no
C3 C4 . 1.381(3) no
C4 C5 . 1.382(3) no
C5 C6 . 1.388(3) no
C7 C8 . 1.393(2) no
C7 C12 . 1.399(2) no
C8 C9 . 1.390(2) no
C9 C10 . 1.379(3) no
C10 C11 . 1.386(3) no
C11 C12 . 1.388(2) no
C13 C18 . 1.399(2) no
C13 C14 . 1.402(2) no
C14 C15 . 1.386(2) no
C15 C16 . 1.383(3) no
C16 C17 . 1.390(3) no
C17 C18 . 1.384(2) no
C19 C20 . 1.512(2) no
C20 C20 3_666 1.511(3) no
C21 C22 . 1.396(2) no
C22 C23 . 1.368(2) no
C23 C24 . 1.408(2) no
C24 C32 . 1.412(2) no
C24 C25 . 1.434(2) no
C25 C26 . 1.345(2) no
C26 C27 . 1.436(2) no
C27 C28 . 1.404(2) no
C27 C31 . 1.414(2) no
C28 C29 . 1.363(3) no
C29 C30 . 1.401(3) no
C31 C32 . 1.452(2) no
O1w H1w1 . 0.830(10) no
O1w H1w2 . 0.840(10) no
C2 H2 . 0.9500 no
C3 H3 . 0.9500 no
C4 H4 . 0.9500 no
C5 H5 . 0.9500 no
C6 H6 . 0.9500 no
C8 H8 . 0.9500 no
C9 H9 . 0.9500 no
C10 H10 . 0.9500 no
C11 H11 . 0.9500 no
C12 H12 . 0.9500 no
C14 H14 . 0.9500 no
C15 H15 . 0.9500 no
C16 H16 . 0.9500 no
C17 H17 . 0.9500 no
C18 H18 . 0.9500 no
C20 H20a . 0.9900 no
C20 H20b . 0.9900 no
C21 H21 . 0.9500 no
C22 H22 . 0.9500 no
C23 H23 . 0.9500 no
C25 H25 . 0.9500 no
C26 H26 . 0.9500 no
C28 H28 . 0.9500 no
C29 H29 . 0.9500 no
C30 H30 . 0.9500 no

loop_
_geom_hbond_atom_site_label_D
_geom_hbond_atom_site_label_H
_geom_hbond_atom_site_label_A
_geom_hbond_site_symmetry_A
_geom_hbond_distance_DH
_geom_hbond_distance_HA
_geom_hbond_distance_DA
_geom_hbond_angle_DHA
_geom_hbond_publ_flag
O1w H1w1 N1 . 0.830(10) 2.100(10) 2.899(2) 161(2) yes
O1w H1w2 O2 4_566 0.840(10) 2.290(10) 3.123(2) 173(2) yes

loop_
_geom_torsion_atom_site_label_1
_geom_torsion_atom_site_label_2
_geom_torsion_atom_site_label_3
_geom_torsion_atom_site_label_4
_geom_torsion_site_symmetry_4
_geom_torsion
_geom_torsion_publ_flag
C7 Sn1 O1 C19 . -56.60(10) no
C1 Sn1 O1 C19 . -174.30(10) no
C13 Sn1 O1 C19 . 68.20(10) no
O1 Sn1 C1 C2 . 65.10(10) no
C7 Sn1 C1 C2 . -41.10(10) no
C13 Sn1 C1 C2 . 163.60(10) no
O1w Sn1 C1 C2 . -117.30(10) no
O1 Sn1 C1 C6 . -112.30(10) no
C7 Sn1 C1 C6 . 141.60(10) no
C13 Sn1 C1 C6 . -13.7(2) no
O1w Sn1 C1 C6 . 65.40(10) no
C6 C1 C2 C3 . -0.6(2) no
Sn1 C1 C2 C3 . -178.00(10) no
C1 C2 C3 C4 . 1.6(3) no
C2 C3 C4 C5 . -1.5(3) no
C3 C4 C5 C6 . 0.3(3) no
C4 C5 C6 C1 . 0.8(3) no
C2 C1 C6 C5 . -0.6(2) no
Sn1 C1 C6 C5 . 176.80(10) no
O1 Sn1 C7 C8 . 74.70(10) no
C1 Sn1 C7 C8 . 172.30(10) no
C13 Sn1 C7 C8 . -33.4(2) no
O1w Sn1 C7 C8 . -112.60(10) no
O1 Sn1 C7 C12 . -110.00(10) no
C1 Sn1 C7 C12 . -12.40(10) no
C13 Sn1 C7 C12 . 142.00(10) no
O1w Sn1 C7 C12 . 62.80(10) no
C12 C7 C8 C9 . -0.7(2) no
Sn1 C7 C8 C9 . 174.80(10) no
C7 C8 C9 C10 . 1.5(2) no
C8 C9 C10 C11 . -0.4(3) no
C9 C10 C11 C12 . -1.5(3) no
C10 C11 C12 C7 . 2.2(2) no
C8 C7 C12 C11 . -1.2(2) no
Sn1 C7 C12 C11 . -176.70(10) no
O1 Sn1 C13 C18 . 30.60(10) no
C7 Sn1 C13 C18 . 142.30(10) no
C1 Sn1 C13 C18 . -63.50(10) no
O1w Sn1 C13 C18 . -140.00(10) no
O1 Sn1 C13 C14 . -150.60(10) no
C7 Sn1 C13 C14 . -38.9(2) no
C1 Sn1 C13 C14 . 115.30(10) no
O1w Sn1 C13 C14 . 38.80(10) no
C18 C13 C14 C15 . 0.0(2) no
Sn1 C13 C14 C15 . -178.90(10) no
C13 C14 C15 C16 . 0.2(3) no
C14 C15 C16 C17 . -0.4(3) no
C15 C16 C17 C18 . 0.6(3) no
C16 C17 C18 C13 . -0.5(3) no
C14 C13 C18 C17 . 0.2(2) no
Sn1 C13 C18 C17 . 179.10(10) no
Sn1 O1 C19 O2 . 1.6(2) no
Sn1 O1 C19 C20 . -178.10(10) no
O2 C19 C20 C20 3_666 1.3(3) no
O1 C19 C20 C20 3_666 -179.0(2) no
C32 N1 C21 C22 . -1.9(2) no
N1 C21 C22 C23 . 1.7(3) no
C21 C22 C23 C24 . 0.2(2) no
C22 C23 C24 C32 . -1.6(2) no
C22 C23 C24 C25 . 177.3(2) no
C23 C24 C25 C26 . -179.0(2) no
C32 C24 C25 C26 . 0.0(2) no
C24 C25 C26 C27 . 0.2(3) no
C25 C26 C27 C28 . 176.9(2) no
C25 C26 C27 C31 . -0.2(2) no
C31 C27 C28 C29 . 0.1(2) no
C26 C27 C28 C29 . -177.1(2) no
C27 C28 C29 C30 . -0.6(3) no
C31 N2 C30 C29 . 0.6(3) no
C28 C29 C30 N2 . 0.2(3) no
C30 N2 C31 C27 . -1.1(2) no
C30 N2 C31 C32 . 177.0(2) no
C28 C27 C31 N2 . 0.7(2) no
C26 C27 C31 N2 . 178.0(2) no
C28 C27 C31 C32 . -177.3(2) no
C26 C27 C31 C32 . 0.0(2) no
C21 N1 C32 C24 . 0.3(2) no
C21 N1 C32 C31 . -177.00(10) no
C23 C24 C32 N1 . 1.4(2) no
C25 C24 C32 N1 . -177.6(2) no
C23 C24 C32 C31 . 178.8(2) no
C25 C24 C32 C31 . -0.2(2) no
N2 C31 C32 N1 . -0.4(2) no
C27 C31 C32 N1 . 177.70(10) no
N2 C31 C32 C24 . -177.90(10) no
C27 C31 C32 C24 . 0.3(2) no
